data_7229726
loop_
_publ_author_name
'Konarev, Dmitri V.'
'Kuzmin, Alexey V.'
'Khasanov, Salavat S.'
'Batov, Mikhail S.'
'Otsuka, Akihiro'
'Yamochi, Hideki'
'Kitagawa, Hiroshi'
'Lyubovskaya, Rimma N.'

_publ_section_title
;
 Salts with titanyl and vanadyl phthalocyanine radical anions. Molecular
 design and effect of cations on the structure and magnetic and optical
 properties
;
_journal_issue 4
_journal_name_full CrystEngComm
_journal_page_first 385
_journal_paper_doi 10.1039/C7CE01918A
_journal_volume 20
_journal_year 2018
_chemical_compound_source no
_chemical_formula_moiety '0.5(C19.52 H43.19 N), 0.5(C16.77 H38.32 N), C32 H16 N8 O V, 0.23(C5 H9), 0.24(C3 H5)'
_chemical_formula_sum 'C52 H60 N9 O V'
_chemical_formula_weight 878.03
_chemical_melting_point ?
_chemical_name_common no
_chemical_name_systematic 'salt of vanadyl phthalocyanine with tetrapentylammonium cation'
_chemical_properties_physical Air-sensitive,Moisture-sensitive,Oxygen-sensitive
_space_group_crystal_system triclinic
_space_group_IT_number 1
_space_group_name_Hall 'P 1'
_space_group_name_H-M_alt 'P 1'
_symmetry_space_group_name_Hall 'P 1'
_symmetry_space_group_name_H-M 'P 1'
_atom_sites_solution_hydrogens geom
_audit_creation_date 2017-10-10
_audit_creation_method
;
Olex2 1.2
(compiled 2017.08.10 svn.r3458 for OlexSys, GUI svn.r5381)
;
_audit_update_record
;
2017-10-23 deposited with the CCDC.
2017-12-13 downloaded from the CCDC.
;
_cell_angle_alpha 67.700(3)
_cell_angle_beta 71.527(3)
_cell_angle_gamma 78.147(2)
_cell_formula_units_Z 2
_cell_length_a 11.8287(4)
_cell_length_b 13.0419(4)
_cell_length_c 16.6492(5)
_cell_measurement_reflns_used 17872
_cell_measurement_temperature 116.7(6)
_cell_measurement_theta_max 32.5610
_cell_measurement_theta_min 1.7570
_cell_volume 2243.27(14)
_computing_cell_refinement 'CrysAlisPro 1.171.38.43 (Rigaku OD, 2015)'
_computing_data_collection 'CrysAlisPro 1.171.38.43 (Rigaku OD, 2015)'
_computing_data_reduction 'CrysAlisPro 1.171.38.43 (Rigaku OD, 2015)'
_computing_molecular_graphics 'Olex2 (Dolomanov et al., 2009)'
_computing_publication_material 'Olex2 (Dolomanov et al., 2009)'
_computing_structure_refinement 'ShelXL (Sheldrick, 2015)'
_computing_structure_solution 'ShelXS (Sheldrick, 2008)'
_diffrn_ambient_temperature 116.7(6)
_diffrn_detector_area_resol_mean 10.4566
_diffrn_detector_type AtlasS2
_diffrn_measured_fraction_theta_full 0.998
_diffrn_measured_fraction_theta_max 0.998
_diffrn_measurement_details
;
List of Runs (angles in degrees, time in seconds):

  # Type    Start    End  Width  t~exp~   \w     \q     \k     \f   Frames
#--------------------------------------------------------------------------
  1  \w    -22.00  62.00   1.00   60.00    --   20.14 -99.00 -30.00   84
  2  \w     -9.00  94.00   1.00   60.00    --   20.14  57.00 -30.00  103
  3  \w    -14.00  97.00   1.00   60.00    --   20.14  77.00  90.00  111
  4  \w    -56.00  45.00   1.00   60.00    --   20.14 -37.00-180.00  101
  5  \w    -56.00  39.00   1.00   60.00    --   20.14 -37.00  30.00   95
  6  \w      7.00  93.00   1.00   60.00    --   20.14  57.00-150.00   86
  7  \w     35.00  81.00   1.00   60.00    --   20.14 178.00-150.00   46
  8  \w    -94.00 -57.00   1.00   60.00    --  -20.45 150.00  19.99   37
  9  \w    -80.00 -49.00   1.00   60.00    --  -20.45 128.00 177.85   31
;
_diffrn_measurement_device 'four-circle diffractometer'
_diffrn_measurement_device_type 'Xcalibur, AtlasS2, Gemini'
_diffrn_measurement_method '\w scans'
_diffrn_radiation_type MoK\a
_diffrn_radiation_wavelength 0.71073
_diffrn_reflns_av_R_equivalents 0.0241
_diffrn_reflns_av_unetI/netI 0.0553
_diffrn_reflns_Laue_measured_fraction_full 0.998
_diffrn_reflns_Laue_measured_fraction_max 0.998
_diffrn_reflns_limit_h_max 16
_diffrn_reflns_limit_h_min -16
_diffrn_reflns_limit_k_max 18
_diffrn_reflns_limit_k_min -18
_diffrn_reflns_limit_l_max 23
_diffrn_reflns_limit_l_min -23
_diffrn_reflns_number 44912
_diffrn_reflns_point_group_measured_fraction_full 0.998
_diffrn_reflns_point_group_measured_fraction_max 0.998
_diffrn_reflns_theta_full 26.000
_diffrn_reflns_theta_max 30.508
_diffrn_reflns_theta_min 1.783
_exptl_absorpt_coefficient_mu 0.271
_exptl_absorpt_correction_T_max 0.992
_exptl_absorpt_correction_T_min 0.967
_exptl_absorpt_correction_type analytical
_exptl_absorpt_process_details
;
CrysAlisPro 1.171.38.43 (Rigaku Oxford Diffraction, 2015)
Analytical numeric absorption correction using a multifaceted crystal
model based on expressions derived by R.C. Clark & J.S. Reid.
(Clark, R. C. & Reid, J. S. (1995). Acta Cryst. A51, 887-897)
Empirical absorption correction using spherical harmonics,
implemented in SCALE3 ABSPACK scaling algorithm.
;
_exptl_crystal_colour 'metallic dark black'
_exptl_crystal_colour_lustre metallic
_exptl_crystal_colour_modifier dark
_exptl_crystal_colour_primary black
_exptl_crystal_density_diffrn 1.300
_exptl_crystal_description block
_exptl_crystal_F_000 932
_exptl_crystal_preparation 'Magnetic properties'
_exptl_crystal_recrystallization_method 'Re-crystallisation from solvent: hexane/0-dichlorobenzene'
_exptl_crystal_size_max 0.391
_exptl_crystal_size_mid 0.222
_exptl_crystal_size_min 0.097
_refine_diff_density_max 0.448
_refine_diff_density_min -0.315
_refine_diff_density_rms 0.055
_refine_ls_abs_structure_details
;
 Refined as an inversion twin.
;
_refine_ls_abs_structure_Flack 0.074(15)
_refine_ls_extinction_method none
_refine_ls_goodness_of_fit_ref 1.027
_refine_ls_hydrogen_treatment constr
_refine_ls_matrix_type full
_refine_ls_number_parameters 1183
_refine_ls_number_reflns 26754
_refine_ls_number_restraints 699
_refine_ls_restrained_S_all 1.016
_refine_ls_R_factor_all 0.0586
_refine_ls_R_factor_gt 0.0428
_refine_ls_shift/su_max 0.001
_refine_ls_shift/su_mean 0.000
_refine_ls_structure_factor_coef Fsqd
_refine_ls_weighting_details 'w=1/[\s^2^(Fo^2^)+(0.0492P)^2^] where P=(Fo^2^+2Fc^2^)/3'
_refine_ls_weighting_scheme calc
_refine_ls_wR_factor_gt 0.0927
_refine_ls_wR_factor_ref 0.1019
_reflns_Friedel_coverage 1.000
_reflns_Friedel_fraction_full 0.998
_reflns_Friedel_fraction_max 0.998
_reflns_number_gt 22238
_reflns_number_total 26754
_reflns_threshold_expression 'I > 2\s(I)'
_cod_data_source_file c7ce01918a2.cif
_cod_data_source_block VoPcPentyl4N
_cod_depositor_comments
;
The following automatic conversions were performed:

'_chemical_melting_point' value 'not measured' was changed to '?' -
the value is undefined or not given.

Automatic conversion script
Id: cif_fix_values 4973 2017-02-22 13:04:09Z antanas 

 Adding full bibliography for 7229722--7229730.cif.
;
_cod_original_cell_volume 2243.27(13)
_cod_database_code 7229726
_shelx_shelxl_version_number 2016/6
_shelx_space_group_comment
;
The symmetry employed for this shelxl refinement is uniquely defined
by the following loop, which should always be used as a source of
symmetry information in preference to the above space-group names.
They are only intended as comments.
;
_olex2_refinement_description
;
1. Twinned data refinement
 Scales: 0.926(15)
 0.074(15)
2. Fixed Uiso
 At 1.2 times of:
  All C(H) groups, All C(H,H) groups
 At 1.5 times of:
  All C(H,H,H) groups
3. Shared sites
{C316, C325}
{C313, C328}
{C203, C223}
4. Uiso/Uaniso restraints and constraints
C313 \\sim C314 \\sim C315 \\sim C325 \\sim C327: within 1.7A with sigma of
0.04 and sigma for terminal atoms of 0.08
Uanis(C301) \\sim Ueq, Uanis(C302) \\sim Ueq, Uanis(C303) \\sim Ueq,
Uanis(C304) \\sim Ueq, Uanis(C305) \\sim Ueq, Uanis(C306) \\sim Ueq,
Uanis(C307) \\sim Ueq, Uanis(C308) \\sim Ueq, Uanis(C309) \\sim Ueq,
Uanis(C310) \\sim Ueq, Uanis(C311) \\sim Ueq, Uanis(C312) \\sim Ueq,
Uanis(C313) \\sim Ueq, Uanis(C314) \\sim Ueq, Uanis(C315) \\sim Ueq,
Uanis(C316) \\sim Ueq, Uanis(C317) \\sim Ueq, Uanis(C318) \\sim Ueq,
Uanis(C319) \\sim Ueq, Uanis(C320) \\sim Ueq, Uanis(C322) \\sim Ueq,
Uanis(C323) \\sim Ueq, Uanis(C324) \\sim Ueq, Uanis(C325) \\sim Ueq,
Uanis(C327) \\sim Ueq, Uanis(C201) \\sim Ueq, Uanis(C202) \\sim Ueq,
Uanis(C203) \\sim Ueq, Uanis(C204) \\sim Ueq, Uanis(C205) \\sim Ueq,
Uanis(C206) \\sim Ueq, Uanis(C207) \\sim Ueq, Uanis(C208) \\sim Ueq,
Uanis(C209) \\sim Ueq, Uanis(C210) \\sim Ueq, Uanis(C211) \\sim Ueq,
Uanis(C212) \\sim Ueq, Uanis(C213) \\sim Ueq, Uanis(C214) \\sim Ueq,
Uanis(C215) \\sim Ueq, Uanis(C216) \\sim Ueq, Uanis(C217) \\sim Ueq,
Uanis(C218) \\sim Ueq, Uanis(C219) \\sim Ueq, Uanis(C220) \\sim Ueq,
Uanis(C501) \\sim Ueq, Uanis(C502) \\sim Ueq, Uanis(C503) \\sim Ueq,
Uanis(C504) \\sim Ueq, Uanis(C505) \\sim Ueq, Uanis(C506) \\sim Ueq,
Uanis(C507) \\sim Ueq, Uanis(C508) \\sim Ueq, Uanis(C509) \\sim Ueq,
Uanis(C510) \\sim Ueq, Uanis(C511) \\sim Ueq, Uanis(C512) \\sim Ueq,
Uanis(C513) \\sim Ueq, Uanis(C514) \\sim Ueq, Uanis(C515) \\sim Ueq,
Uanis(C516) \\sim Ueq, Uanis(C517) \\sim Ueq, Uanis(C518) \\sim Ueq,
Uanis(C519) \\sim Ueq, Uanis(C520) \\sim Ueq, Uanis(C521) \\sim Ueq,
Uanis(C522) \\sim Ueq, Uanis(C523) \\sim Ueq, Uanis(C524) \\sim Ueq,
Uanis(C525) \\sim Ueq, Uanis(C526) \\sim Ueq, Uanis(C527) \\sim Ueq,
Uanis(C528) \\sim Ueq, Uanis(C529) \\sim Ueq, Uanis(C530) \\sim Ueq,
Uanis(C531) \\sim Ueq, Uanis(C532) \\sim Ueq, Uanis(C101) \\sim Ueq,
Uanis(C102) \\sim Ueq, Uanis(C103) \\sim Ueq, Uanis(C104) \\sim Ueq,
Uanis(C105) \\sim Ueq, Uanis(C106) \\sim Ueq, Uanis(C107) \\sim Ueq,
Uanis(C108) \\sim Ueq, Uanis(C109) \\sim Ueq, Uanis(C110) \\sim Ueq,
Uanis(C111) \\sim Ueq, Uanis(C112) \\sim Ueq, Uanis(C113) \\sim Ueq,
Uanis(C114) \\sim Ueq, Uanis(C115) \\sim Ueq, Uanis(C116) \\sim Ueq,
Uanis(C117) \\sim Ueq, Uanis(C118) \\sim Ueq, Uanis(C119) \\sim Ueq,
Uanis(C120) \\sim Ueq, Uanis(C121) \\sim Ueq, Uanis(C122) \\sim Ueq,
Uanis(C123) \\sim Ueq, Uanis(C124) \\sim Ueq, Uanis(C125) \\sim Ueq,
Uanis(C126) \\sim Ueq, Uanis(C127) \\sim Ueq, Uanis(C128) \\sim Ueq,
Uanis(C129) \\sim Ueq, Uanis(C130) \\sim Ueq, Uanis(C131) \\sim Ueq,
Uanis(C132) \\sim Ueq, Uanis(C222) \\sim Ueq, Uanis(C321) \\sim Ueq,
Uanis(C221) \\sim Ueq: with sigma of 0.01 and sigma for terminal atoms of 0.02
Uanis(C204) = Uanis(C221)
Uanis(C222) = Uanis(C205)
Uanis(C317) = Uanis(C321)
Uanis(C314) = Uanis(C325)
Uanis(C316) = Uanis(C325)
Uanis(C313) = Uanis(C328)
Uanis(C326) = Uanis(C315)
Uanis(C314) = Uanis(C327)
Uanis(C203) = Uanis(C223)
5. Others
 Fixed Sof: C203(0.83876) C204(0.83876) H20G(0.83876) H20H(0.83876)
 C205(0.83876) H20I(0.83876) H20J(0.83876) H20K(0.83876) C313(0.68078)
 C314(0.68078) H31J(0.68078) H31K(0.68078) C315(0.68078) H31L(0.68078)
 H31M(0.68078) H31N(0.68078) C316(0.54568) C317(0.54568) H31Q(0.54568)
 H31R(0.54568) C318(0.54568) H31S(0.54568) H31T(0.54568) C319(0.54568)
 H31U(0.54568) H31V(0.54568) C320(0.54568) H32A(0.54568) H32B(0.54568)
 H32C(0.54568) C321(0.45432) H32D(0.45432) H32E(0.45432) C322(0.45432)
 H32F(0.45432) H32G(0.45432) C323(0.45432) H32H(0.45432) H32I(0.45432)
 C324(0.45432) H32J(0.45432) H32K(0.45432) H32L(0.45432) C325(0.45432)
 C326(0.31922) H32M(0.31922) H32N(0.31922) H32O(0.31922) C327(0.31922)
 H32P(0.31922) H32Q(0.31922) C328(0.31922) C221(0.16124) H22D(0.16124)
 H22E(0.16124) C222(0.16124) H22F(0.16124) H22G(0.16124) H22H(0.16124)
 C223(0.16124)
6.a Secondary CH2 refined with riding coordinates:
 C201(H20A,H20B), C202(H20C,H20D), C203(H20E,H20F), C204(H20G,H20H), C206(H20L,
 H20M), C207(H20N,H20O), C208(H20P,H20Q), C209(H20R,H20S), C211(H21D,H21E),
 C212(H21F,H21G), C213(H21H,H21I), C214(H21J,H21K), C216(H21O,H21P), C217(H21Q,
 H21R), C218(H21S,H21T), C219(H21U,H21V), C301(H30A,H30B), C302(H30C,H30D),
 C303(H30E,H30F), C304(H30G,H30H), C306(H30L,H30M), C307(H30N,H30O), C308(H30P,
 H30Q), C309(H30R,H30S), C311(H31D,H31E), C312(H31F,H31G), C313(H31H,H31I),
 C314(H31J,H31K), C316(H31O,H31P), C317(H31Q,H31R), C318(H31S,H31T), C319(H31U,
 H31V), C321(H32D,H32E), C322(H32F,H32G), C323(H32H,H32I), C327(H32P,H32Q),
 C221(H22D,H22E)
6.b Aromatic/amide H refined with riding coordinates:
 C117(H117), C118(H118), C119(H119), C120(H120), C121(H121), C122(H122),
 C123(H123), C124(H124), C125(H125), C126(H126), C127(H127), C128(H128),
 C129(H129), C130(H130), C131(H131), C132(H132), C517(H517), C518(H518),
 C519(H519), C520(H520), C521(H521), C522(H522), C523(H523), C524(H524),
 C525(H525), C526(H526), C527(H527), C528(H528), C529(H529), C530(H530),
 C531(H531), C532(H532)
6.c Idealised Me refined as rotating group:
 C205(H20I,H20J,H20K), C210(H21A,H21B,H21C), C215(H21L,H21M,H21N), C220(H22A,
 H22B,H22C), C305(H30I,H30J,H30K), C310(H31A,H31B,H31C), C315(H31L,H31M,H31N),
 C320(H32A,H32B,H32C), C324(H32J,H32K,H32L), C326(H32M,H32N,H32O), C222(H22F,
 H22G,H22H)
;
_olex2_submission_special_instructions 'No special instructions were received'
_oxdiff_exptl_absorpt_empirical_details
;
Empirical correction (ABSPACK) includes:
- Absorption correction using spherical harmonics
- Frame scaling
;

loop_
_space_group_symop_operation_xyz
'x, y, z'

loop_
_atom_site_label
_atom_site_type_symbol
_atom_site_fract_x
_atom_site_fract_y
_atom_site_fract_z
_atom_site_U_iso_or_equiv
_atom_site_adp_type
_atom_site_occupancy
_atom_site_site_symmetry_order
_atom_site_calc_flag
_atom_site_refinement_flags_posn
_atom_site_refinement_flags_adp
_atom_site_refinement_flags_occupancy
_atom_site_disorder_assembly
_atom_site_disorder_group
N201 N 0.7870(2) 0.7016(2) 0.11063(16) 0.0182(5) Uani 1 1 d . . . A 1
C201 C 0.8042(3) 0.6111(3) 0.1988(2) 0.0222(7) Uani 1 1 d . U . A 1
H20A H 0.850709 0.546562 0.184884 0.027 Uiso 1 1 calc R . . A 1
H20B H 0.850650 0.638680 0.223656 0.027 Uiso 1 1 calc R . . A 1
C202 C 0.6891(3) 0.5741(3) 0.2703(2) 0.0275(7) Uani 1 1 d . U . A 1
H20C H 0.639932 0.549757 0.245355 0.033 Uiso 1 1 calc R . . A 1
H20D H 0.644651 0.636623 0.288293 0.033 Uiso 1 1 calc R . . A 1
C203 C 0.7155(3) 0.4782(3) 0.3535(2) 0.0332(7) Uani 0.8388 1 d . U P A 1
H20E H 0.642863 0.441631 0.387586 0.040 Uiso 1 1 calc R . . A 1
H20F H 0.775125 0.424155 0.332662 0.040 Uiso 1 1 calc R . . A 1
C204 C 0.7582(6) 0.5081(4) 0.4155(5) 0.0385(13) Uani 0.8388 1 d . U P A 1
H20G H 0.696863 0.557843 0.440498 0.046 Uiso 0.8388 1 calc R . P A 1
H20H H 0.829012 0.547508 0.381932 0.046 Uiso 0.8388 1 calc R . P A 1
C205 C 0.7886(5) 0.4039(6) 0.4937(4) 0.065(2) Uani 0.8388 1 d . U P A 1
H20I H 0.848902 0.354173 0.469184 0.097 Uiso 0.8388 1 calc GR . P A 1
H20J H 0.717802 0.366510 0.528718 0.097 Uiso 0.8388 1 calc GR . P A 1
H20K H 0.817831 0.426747 0.531254 0.097 Uiso 0.8388 1 calc GR . P A 1
C206 C 0.9108(2) 0.7240(2) 0.04684(18) 0.0186(5) Uani 1 1 d . U . A 1
H20L H 0.946831 0.657312 0.032161 0.022 Uiso 1 1 calc R . . A 1
H20M H 0.959646 0.736822 0.078582 0.022 Uiso 1 1 calc R . . A 1
C207 C 0.9164(3) 0.8221(2) -0.04127(19) 0.0228(6) Uani 1 1 d . U . A 1
H20N H 0.910742 0.891285 -0.030566 0.027 Uiso 1 1 calc R . . A 1
H20O H 0.849694 0.824854 -0.064297 0.027 Uiso 1 1 calc R . . A 1
C208 C 1.0354(3) 0.8081(3) -0.1107(2) 0.0278(8) Uani 1 1 d . U . A 1
H20P H 1.049617 0.879347 -0.158298 0.033 Uiso 1 1 calc R . . A 1
H20Q H 1.099935 0.787408 -0.081562 0.033 Uiso 1 1 calc R . . A 1
C209 C 1.0399(3) 0.7217(3) -0.1527(3) 0.0307(9) Uani 1 1 d . U . A 1
H20R H 1.025600 0.650462 -0.105032 0.037 Uiso 1 1 calc R . . A 1
H20S H 1.119836 0.714012 -0.191140 0.037 Uiso 1 1 calc R . . A 1
C210 C 0.9496(4) 0.7485(3) -0.2081(3) 0.0386(9) Uani 1 1 d . U . A 1
H21A H 0.954978 0.823259 -0.249949 0.058 Uiso 1 1 calc GR . . A 1
H21B H 0.870135 0.741568 -0.168688 0.058 Uiso 1 1 calc GR . . A 1
H21C H 0.967052 0.697511 -0.240545 0.058 Uiso 1 1 calc GR . . A 1
C211 C 0.7201(3) 0.8071(3) 0.1274(2) 0.0219(6) Uani 1 1 d . U . A 1
H21D H 0.640380 0.790746 0.165892 0.026 Uiso 1 1 calc R . . A 1
H21E H 0.711290 0.862127 0.070442 0.026 Uiso 1 1 calc R . . A 1
C212 C 0.7797(3) 0.8578(3) 0.1709(2) 0.0243(6) Uani 1 1 d . U . A 1
H21F H 0.862458 0.867260 0.136671 0.029 Uiso 1 1 calc R . . A 1
H21G H 0.778869 0.808046 0.231569 0.029 Uiso 1 1 calc R . . A 1
C213 C 0.7127(3) 0.9716(3) 0.1737(2) 0.0254(7) Uani 1 1 d . U . A 1
H21H H 0.627404 0.963864 0.195544 0.030 Uiso 1 1 calc R . . A 1
H21I H 0.735211 0.991207 0.216785 0.030 Uiso 1 1 calc R . . A 1
C214 C 0.7353(3) 1.0671(3) 0.0843(2) 0.0254(7) Uani 1 1 d . U . A 1
H21J H 0.681199 1.131699 0.091505 0.030 Uiso 1 1 calc R . . A 1
H21K H 0.716709 1.046346 0.040082 0.030 Uiso 1 1 calc R . . A 1
C215 C 0.8633(3) 1.0993(3) 0.0482(3) 0.0359(8) Uani 1 1 d . U . A 1
H21L H 0.886068 1.111210 0.094160 0.054 Uiso 1 1 calc GR . . A 1
H21M H 0.868063 1.166413 -0.003121 0.054 Uiso 1 1 calc GR . . A 1
H21N H 0.916290 1.040465 0.030763 0.054 Uiso 1 1 calc GR . . A 1
C216 C 0.7141(2) 0.6615(2) 0.06924(19) 0.0193(5) Uani 1 1 d . U . A 1
H21O H 0.633080 0.655387 0.107907 0.023 Uiso 1 1 calc R . . A 1
H21P H 0.709914 0.717635 0.011625 0.023 Uiso 1 1 calc R . . A 1
C217 C 0.7623(3) 0.5505(3) 0.0548(2) 0.0253(6) Uani 1 1 d . U . A 1
H21Q H 0.750384 0.490924 0.112624 0.030 Uiso 1 1 calc R . . A 1
H21R H 0.847609 0.550330 0.026217 0.030 Uiso 1 1 calc R . . A 1
C218 C 0.6992(3) 0.5296(3) -0.0039(2) 0.0264(7) Uani 1 1 d . U . A 1
H21S H 0.614500 0.526463 0.026422 0.032 Uiso 1 1 calc R . . A 1
H21T H 0.707195 0.591819 -0.060087 0.032 Uiso 1 1 calc R . . A 1
C219 C 0.7485(3) 0.4223(3) -0.0249(2) 0.0310(7) Uani 1 1 d . U . A 1
H21U H 0.740332 0.360123 0.031321 0.037 Uiso 1 1 calc R . . A 1
H21V H 0.700539 0.411660 -0.058287 0.037 Uiso 1 1 calc R . . A 1
C220 C 0.8793(4) 0.4208(3) -0.0789(3) 0.0474(10) Uani 1 1 d . U . A 1
H22A H 0.890358 0.487272 -0.130777 0.071 Uiso 1 1 calc GR . . A 1
H22B H 0.900853 0.356856 -0.097824 0.071 Uiso 1 1 calc GR . . A 1
H22C H 0.929058 0.417392 -0.042054 0.071 Uiso 1 1 calc GR . . A 1
N301 N 0.7529(2) -0.04752(19) 0.53166(15) 0.0185(5) Uani 1 1 d . . . B 1
C301 C 0.7250(3) 0.0179(3) 0.59529(19) 0.0207(6) Uani 1 1 d . U . B 1
H30A H 0.669560 -0.021183 0.650832 0.025 Uiso 1 1 calc R . . B 1
H30B H 0.684088 0.089649 0.568730 0.025 Uiso 1 1 calc R . . B 1
C302 C 0.8307(3) 0.0382(3) 0.6188(2) 0.0252(7) Uani 1 1 d . U . B 1
H30C H 0.875846 0.094505 0.568138 0.030 Uiso 1 1 calc R . . B 1
H30D H 0.883582 -0.029863 0.632806 0.030 Uiso 1 1 calc R . . B 1
C303 C 0.7829(3) 0.0773(3) 0.70024(19) 0.0245(6) Uani 1 1 d . U . B 1
H30E H 0.726858 0.142896 0.686051 0.029 Uiso 1 1 calc R . . B 1
H30F H 0.739088 0.019511 0.750282 0.029 Uiso 1 1 calc R . . B 1
C304 C 0.8785(3) 0.1047(4) 0.7297(2) 0.0435(9) Uani 1 1 d . U . B 1
H30G H 0.916237 0.168475 0.682573 0.052 Uiso 1 1 calc R . . B 1
H30H H 0.939583 0.042186 0.737685 0.052 Uiso 1 1 calc R . . B 1
C305 C 0.8286(4) 0.1305(4) 0.8170(2) 0.0427(10) Uani 1 1 d . U . B 1
H30I H 0.770549 0.194304 0.808697 0.064 Uiso 1 1 calc GR . . B 1
H30J H 0.892632 0.145792 0.833364 0.064 Uiso 1 1 calc GR . . B 1
H30K H 0.791262 0.067644 0.863888 0.064 Uiso 1 1 calc GR . . B 1
C306 C 0.6360(2) -0.0411(2) 0.50841(19) 0.0198(5) Uani 1 1 d . U . B 1
H30L H 0.571879 -0.055284 0.563629 0.024 Uiso 1 1 calc R . . B 1
H30M H 0.619063 0.034428 0.470009 0.024 Uiso 1 1 calc R . . B 1
C307 C 0.6326(3) -0.1205(3) 0.4617(2) 0.0232(7) Uani 1 1 d . U . B 1
H30N H 0.630970 -0.196214 0.503762 0.028 Uiso 1 1 calc R . . B 1
H30O H 0.703783 -0.117275 0.412016 0.028 Uiso 1 1 calc R . . B 1
C308 C 0.5200(3) -0.0867(3) 0.4264(2) 0.0237(7) Uani 1 1 d . U . B 1
H30P H 0.528789 -0.016144 0.377209 0.028 Uiso 1 1 calc R . . B 1
H30Q H 0.450942 -0.076355 0.474042 0.028 Uiso 1 1 calc R . . B 1
C309 C 0.4980(3) -0.1747(3) 0.3932(2) 0.0245(7) Uani 1 1 d . U . B 1
H30R H 0.439437 -0.142243 0.358421 0.029 Uiso 1 1 calc R . . B 1
H30S H 0.572016 -0.194849 0.353641 0.029 Uiso 1 1 calc R . . B 1
C310 C 0.4532(3) -0.2800(2) 0.47026(19) 0.0239(6) Uani 1 1 d . U . B 1
H31A H 0.509910 -0.311743 0.505711 0.036 Uiso 1 1 calc GR . . B 1
H31B H 0.444282 -0.333016 0.445936 0.036 Uiso 1 1 calc GR . . B 1
H31C H 0.377220 -0.261403 0.507461 0.036 Uiso 1 1 calc GR . . B 1
C311 C 0.8525(2) 0.0002(2) 0.44749(19) 0.0214(6) Uani 1 1 d . U . B 1
H31D H 0.870602 -0.046770 0.410812 0.026 Uiso 1 1 calc R . . B 1
H31E H 0.923769 -0.004120 0.465945 0.026 Uiso 1 1 calc R . . B 1
C312 C 0.8258(3) 0.1207(2) 0.3888(2) 0.0251(6) Uani 1 1 d . U . B 1
H31F H 0.751812 0.152922 0.420109 0.030 Uiso 1 1 calc R . . B 1
H31G H 0.889638 0.163904 0.378912 0.030 Uiso 1 1 calc R . . B 1
C313 C 0.8145(4) 0.1273(3) 0.2978(2) 0.0367(9) Uani 0.6808 1 d . U P B 1
H31H H 0.893465 0.110793 0.261661 0.044 Uiso 1 1 calc R . . B 1
H31I H 0.765435 0.070156 0.307994 0.044 Uiso 1 1 calc R . . B 1
C314 C 0.7608(5) 0.2387(5) 0.2447(4) 0.0273(5) Uani 0.6808 1 d . U P B 1
H31J H 0.767097 0.237120 0.185603 0.033 Uiso 0.6808 1 calc R . P B 1
H31K H 0.808809 0.295824 0.236113 0.033 Uiso 0.6808 1 calc R . P B 1
C315 C 0.6299(10) 0.2729(13) 0.2862(6) 0.0382(19) Uani 0.6808 1 d . U P B 1
H31L H 0.580382 0.218808 0.292901 0.057 Uiso 0.6808 1 calc GR . P B 1
H31M H 0.605048 0.344437 0.247597 0.057 Uiso 0.6808 1 calc GR . P B 1
H31N H 0.622186 0.276933 0.344108 0.057 Uiso 0.6808 1 calc GR . P B 1
C316 C 0.7987(3) -0.1686(3) 0.5753(2) 0.0273(5) Uani 0.5457 1 d . U P B 1
H31O H 0.824494 -0.203401 0.529411 0.033 Uiso 1 1 calc R . . B 1
H31P H 0.869269 -0.167867 0.592754 0.033 Uiso 1 1 calc R . . B 1
C317 C 0.7190(11) -0.2398(9) 0.6529(6) 0.0224(14) Uani 0.5457 1 d . U P B 1
H31Q H 0.638892 -0.224390 0.644634 0.027 Uiso 0.5457 1 calc R . P B 1
H31R H 0.715681 -0.224389 0.706239 0.027 Uiso 0.5457 1 calc R . P B 1
C318 C 0.7640(6) -0.3649(5) 0.6658(5) 0.0277(13) Uani 0.5457 1 d . U P B 1
H31S H 0.770410 -0.378393 0.611057 0.033 Uiso 0.5457 1 calc R . P B 1
H31T H 0.843527 -0.379516 0.675108 0.033 Uiso 0.5457 1 calc R . P B 1
C319 C 0.6843(6) -0.4448(5) 0.7433(4) 0.0323(13) Uani 0.5457 1 d . U P B 1
H31U H 0.603598 -0.427743 0.736127 0.039 Uiso 0.5457 1 calc R . P B 1
H31V H 0.681975 -0.435060 0.798790 0.039 Uiso 0.5457 1 calc R . P B 1
C320 C 0.7267(10) -0.5665(7) 0.7507(5) 0.042(2) Uani 0.5457 1 d . U P B 1
H32A H 0.726079 -0.577374 0.696921 0.063 Uiso 0.5457 1 calc GR . P B 1
H32B H 0.673984 -0.614312 0.801692 0.063 Uiso 0.5457 1 calc GR . P B 1
H32C H 0.806517 -0.583943 0.757937 0.063 Uiso 0.5457 1 calc GR . P B 1
V0AA V 0.49125(4) 0.90156(3) 0.92016(3) 0.01166(10) Uani 1 1 d . . . . .
O0AA O 0.63342(19) 0.86689(19) 0.89528(15) 0.0181(5) Uani 1 1 d . . . . .
N101 N 0.4245(2) 0.7927(2) 1.04560(16) 0.0114(5) Uani 1 1 d . . . . .
N102 N 0.4190(2) 0.8110(2) 0.87569(17) 0.0137(5) Uani 1 1 d . . . . .
N103 N 0.4586(2) 1.0338(2) 0.81178(17) 0.0136(5) Uani 1 1 d . . . . .
N104 N 0.4640(2) 1.0146(2) 0.98267(17) 0.0141(5) Uani 1 1 d . . . . .
N105 N 0.3970(2) 0.6389(2) 1.00515(17) 0.0133(5) Uani 1 1 d . . . . .
N106 N 0.4189(2) 0.9371(2) 0.72391(17) 0.0143(5) Uani 1 1 d . . . . .
N107 N 0.4841(2) 1.1871(2) 0.85392(18) 0.0160(5) Uani 1 1 d . . . . .
N108 N 0.4240(2) 0.8976(2) 1.14082(17) 0.0142(5) Uani 1 1 d . . . . .
C101 C 0.4164(3) 0.8043(3) 1.1265(2) 0.0126(6) Uani 1 1 d . U . . .
C102 C 0.3957(3) 0.6995(3) 1.1981(2) 0.0123(6) Uani 1 1 d . U . . .
C103 C 0.3923(3) 0.6220(3) 1.1584(2) 0.0125(6) Uani 1 1 d . U . . .
C104 C 0.4072(3) 0.6836(2) 1.06337(19) 0.0117(6) Uani 1 1 d . U . . .
C105 C 0.3987(3) 0.6999(3) 0.9206(2) 0.0136(6) Uani 1 1 d . U . . .
C106 C 0.3758(3) 0.6544(3) 0.8602(2) 0.0142(6) Uani 1 1 d . U . . .
C107 C 0.3847(3) 0.7411(3) 0.7767(2) 0.0139(6) Uani 1 1 d . U . . .
C108 C 0.4104(3) 0.8395(3) 0.7880(2) 0.0146(6) Uani 1 1 d . U . . .
C109 C 0.4370(3) 1.0287(3) 0.7365(2) 0.0146(6) Uani 1 1 d . U . . .
C110 C 0.4364(3) 1.1384(3) 0.6702(2) 0.0157(6) Uani 1 1 d . U . . .
C111 C 0.4577(3) 1.2109(3) 0.7076(2) 0.0157(6) Uani 1 1 d . U . . .
C112 C 0.4702(3) 1.1437(3) 0.7958(2) 0.0144(6) Uani 1 1 d . U . . .
C113 C 0.4766(3) 1.1282(3) 0.9389(2) 0.0152(6) Uani 1 1 d . U . . .
C114 C 0.4688(3) 1.1796(3) 1.0050(2) 0.0145(6) Uani 1 1 d . U . . .
C115 C 0.4429(3) 1.0966(3) 1.0895(2) 0.0158(6) Uani 1 1 d . U . . .
C116 C 0.4432(3) 0.9937(3) 1.0743(2) 0.0128(6) Uani 1 1 d . U . . .
C117 C 0.3776(3) 0.6673(3) 1.2918(2) 0.0137(6) Uani 1 1 d . U . . .
H117 H 0.377418 0.718536 1.318307 0.016 Uiso 1 1 calc R . . . .
C118 C 0.3598(3) 0.5566(3) 1.3434(2) 0.0157(6) Uani 1 1 d . U . . .
H118 H 0.348997 0.533066 1.405327 0.019 Uiso 1 1 calc R . . . .
C119 C 0.3581(3) 0.4796(3) 1.3030(2) 0.0164(7) Uani 1 1 d . U . . .
H119 H 0.346767 0.405886 1.338832 0.020 Uiso 1 1 calc R . . . .
C120 C 0.3730(3) 0.5113(3) 1.2108(2) 0.0148(6) Uani 1 1 d . U . . .
H120 H 0.370168 0.460301 1.184917 0.018 Uiso 1 1 calc R . . . .
C121 C 0.3479(3) 0.5495(3) 0.8727(2) 0.0179(7) Uani 1 1 d . U . . .
H121 H 0.338901 0.493148 0.928465 0.022 Uiso 1 1 calc R . . . .
C122 C 0.3339(3) 0.5319(3) 0.7994(2) 0.0200(7) Uani 1 1 d . U . . .
H122 H 0.316913 0.462162 0.805908 0.024 Uiso 1 1 calc R . . . .
C123 C 0.3451(3) 0.6182(3) 0.7149(2) 0.0198(7) Uani 1 1 d . U . . .
H123 H 0.335821 0.604054 0.666731 0.024 Uiso 1 1 calc R . . . .
C124 C 0.3697(3) 0.7240(3) 0.7027(2) 0.0182(7) Uani 1 1 d . U . . .
H124 H 0.376012 0.781094 0.647442 0.022 Uiso 1 1 calc R . . . .
C125 C 0.4190(3) 1.1801(3) 0.5824(2) 0.0186(7) Uani 1 1 d . U . . .
H125 H 0.405097 1.132982 0.557079 0.022 Uiso 1 1 calc R . . . .
C126 C 0.4234(3) 1.2924(3) 0.5360(2) 0.0230(7) Uani 1 1 d . U . . .
H126 H 0.412608 1.321288 0.478308 0.028 Uiso 1 1 calc R . . . .
C127 C 0.4440(3) 1.3655(3) 0.5741(2) 0.0226(7) Uani 1 1 d . U . . .
H127 H 0.446250 1.441059 0.540956 0.027 Uiso 1 1 calc R . . . .
C128 C 0.4607(3) 1.3263(3) 0.6595(2) 0.0205(7) Uani 1 1 d . U . . .
H128 H 0.473479 1.374316 0.684551 0.025 Uiso 1 1 calc R . . . .
C129 C 0.4757(3) 1.2894(3) 0.9949(2) 0.0174(7) Uani 1 1 d . U . . .
H129 H 0.494886 1.343652 0.938334 0.021 Uiso 1 1 calc R . . . .
C130 C 0.4527(3) 1.3144(3) 1.0729(2) 0.0207(7) Uani 1 1 d . U . . .
H130 H 0.456707 1.386915 1.068412 0.025 Uiso 1 1 calc R . . . .
C131 C 0.4235(3) 1.2329(3) 1.1583(2) 0.0206(7) Uani 1 1 d . U . . .
H131 H 0.407005 1.252800 1.209217 0.025 Uiso 1 1 calc R . . . .
C132 C 0.4185(3) 1.1216(3) 1.1688(2) 0.0163(6) Uani 1 1 d . U . . .
H132 H 0.400056 1.067175 1.225394 0.020 Uiso 1 1 calc R . . . .
V1AA V 0.05532(4) 0.74893(3) 0.34682(3) 0.01200(10) Uani 1 1 d . . . . .
O1AA O -0.08673(19) 0.78190(19) 0.36796(15) 0.0180(5) Uani 1 1 d . . . . .
N501 N 0.1236(2) 0.8572(2) 0.22254(17) 0.0135(5) Uani 1 1 d . . . . .
N502 N 0.0896(2) 0.6336(2) 0.28470(17) 0.0130(5) Uani 1 1 d . . . . .
N503 N 0.0832(2) 0.6191(2) 0.45717(17) 0.0144(5) Uani 1 1 d . . . . .
N504 N 0.1210(2) 0.8417(2) 0.39376(17) 0.0134(5) Uani 1 1 d . . . . .
N505 N 0.1271(2) 0.7539(2) 0.12621(17) 0.0122(5) Uani 1 1 d . . . . .
N506 N 0.0686(2) 0.4622(2) 0.41640(17) 0.0157(5) Uani 1 1 d . . . . .
N507 N 0.1141(2) 0.7140(2) 0.54843(18) 0.0166(6) Uani 1 1 d . . . . .
N508 N 0.1490(2) 1.0122(2) 0.26090(17) 0.0148(5) Uani 1 1 d . . . . .
C501 C 0.1416(3) 0.9668(3) 0.2046(2) 0.0137(6) Uani 1 1 d . U . . .
C502 C 0.1572(3) 1.0281(3) 0.1083(2) 0.0139(6) Uani 1 1 d . U . . .
C503 C 0.1547(3) 0.9523(3) 0.0684(2) 0.0137(6) Uani 1 1 d . U . . .
C504 C 0.1337(3) 0.8447(3) 0.1408(2) 0.0131(6) Uani 1 1 d . U . . .
C505 C 0.1103(3) 0.6549(3) 0.1929(2) 0.0138(6) Uani 1 1 d . U . . .
C506 C 0.1078(3) 0.5530(3) 0.1787(2) 0.0131(6) Uani 1 1 d . U . . .
C507 C 0.0819(3) 0.4702(3) 0.2646(2) 0.0152(6) Uani 1 1 d . U . . .
C508 C 0.0757(3) 0.5216(3) 0.3290(2) 0.0144(6) Uani 1 1 d . U . . .
C509 C 0.0771(3) 0.5075(3) 0.4724(2) 0.0158(6) Uani 1 1 d . U . . .
C510 C 0.0869(3) 0.4409(3) 0.5637(2) 0.0163(7) Uani 1 1 d . U . . .
C511 C 0.0990(3) 0.5142(3) 0.6031(2) 0.0173(7) Uani 1 1 d . U . . .
C512 C 0.0980(3) 0.6258(3) 0.5349(2) 0.0148(6) Uani 1 1 d . U . . .
C513 C 0.1270(3) 0.8150(3) 0.4812(2) 0.0137(6) Uani 1 1 d . U . . .
C514 C 0.1547(3) 0.9097(3) 0.4926(2) 0.0158(6) Uani 1 1 d . U . . .
C515 C 0.1680(3) 0.9959(3) 0.4085(2) 0.0146(6) Uani 1 1 d . U . . .
C516 C 0.1460(3) 0.9525(3) 0.3477(2) 0.0128(6) Uani 1 1 d . U . . .
C517 C 0.1761(3) 1.1400(3) 0.0562(2) 0.0160(6) Uani 1 1 d . U . . .
H517 H 0.178661 1.190644 0.082513 0.019 Uiso 1 1 calc R . . . .
C518 C 0.1908(3) 1.1719(3) -0.0359(2) 0.0190(7) Uani 1 1 d . U . . .
H518 H 0.202218 1.245585 -0.071840 0.023 Uiso 1 1 calc R . . . .
C519 C 0.1887(3) 1.0946(3) -0.0756(2) 0.0178(7) Uani 1 1 d . U . . .
H519 H 0.198746 1.118310 -0.137459 0.021 Uiso 1 1 calc R . . . .
C520 C 0.1718(3) 0.9835(3) -0.0245(2) 0.0165(7) Uani 1 1 d . U . . .
H520 H 0.172009 0.932244 -0.051040 0.020 Uiso 1 1 calc R . . . .
C521 C 0.1289(3) 0.5258(3) 0.1008(2) 0.0159(6) Uani 1 1 d . U . . .
H521 H 0.149621 0.579181 0.043918 0.019 Uiso 1 1 calc R . . . .
C522 C 0.1182(3) 0.4182(3) 0.1109(2) 0.0196(7) Uani 1 1 d . U . . .
H522 H 0.130659 0.399287 0.060063 0.024 Uiso 1 1 calc R . . . .
C523 C 0.0881(3) 0.3349(3) 0.1980(2) 0.0224(7) Uani 1 1 d . U . . .
H523 H 0.079993 0.263086 0.203117 0.027 Uiso 1 1 calc R . . . .
C524 C 0.0711(3) 0.3603(3) 0.2749(2) 0.0193(7) Uani 1 1 d . U . . .
H524 H 0.053124 0.306224 0.331680 0.023 Uiso 1 1 calc R . . . .
C525 C 0.0900(3) 0.3263(3) 0.6093(2) 0.0205(7) Uani 1 1 d . U . . .
H525 H 0.081676 0.277723 0.583059 0.025 Uiso 1 1 calc R . . . .
C526 C 0.1060(3) 0.2876(3) 0.6957(2) 0.0258(8) Uani 1 1 d . U . . .
H526 H 0.109167 0.211563 0.727611 0.031 Uiso 1 1 calc R . . . .
C527 C 0.1174(3) 0.3609(3) 0.7354(2) 0.0247(8) Uani 1 1 d . U . . .
H527 H 0.127434 0.332750 0.793289 0.030 Uiso 1 1 calc R . . . .
C528 C 0.1140(3) 0.4761(3) 0.6892(2) 0.0203(7) Uani 1 1 d . U . . .
H528 H 0.121583 0.525050 0.715446 0.024 Uiso 1 1 calc R . . . .
C529 C 0.1702(3) 0.9270(3) 0.5669(2) 0.0171(7) Uani 1 1 d . U . . .
H529 H 0.162212 0.870300 0.622395 0.020 Uiso 1 1 calc R . . . .
C530 C 0.1976(3) 1.0314(3) 0.5547(2) 0.0219(7) Uani 1 1 d . U . . .
H530 H 0.206496 1.045024 0.603152 0.026 Uiso 1 1 calc R . . . .
C531 C 0.2124(3) 1.1168(3) 0.4704(2) 0.0219(7) Uani 1 1 d . U . . .
H531 H 0.231838 1.185496 0.464227 0.026 Uiso 1 1 calc R . . . .
C532 C 0.1984(3) 1.1010(3) 0.3959(2) 0.0171(7) Uani 1 1 d . U . . .
H532 H 0.208765 1.157452 0.340175 0.020 Uiso 1 1 calc R . . . .
C321 C 0.7092(14) -0.2245(12) 0.6753(8) 0.0224(14) Uani 0.4543 1 d . U P C 2
H32D H 0.715270 -0.191046 0.716681 0.027 Uiso 0.4543 1 calc R . P C 2
H32E H 0.626974 -0.210669 0.671628 0.027 Uiso 0.4543 1 calc R . P C 2
C322 C 0.7447(7) -0.3503(6) 0.7100(5) 0.0253(15) Uani 0.4543 1 d . U P C 2
H32F H 0.704098 -0.379410 0.773514 0.030 Uiso 0.4543 1 calc R . P C 2
H32G H 0.830084 -0.362525 0.704471 0.030 Uiso 0.4543 1 calc R . P C 2
C323 C 0.7155(8) -0.4173(7) 0.6612(6) 0.0291(18) Uani 0.4543 1 d . U P C 2
H32H H 0.764933 -0.397312 0.599639 0.035 Uiso 0.4543 1 calc R . P C 2
H32I H 0.632301 -0.399095 0.659798 0.035 Uiso 0.4543 1 calc R . P C 2
C324 C 0.7388(12) -0.5441(9) 0.7101(7) 0.044(3) Uani 0.4543 1 d . U P C 2
H32J H 0.820523 -0.561640 0.713282 0.065 Uiso 0.4543 1 calc GR . P C 2
H32K H 0.724014 -0.584527 0.677374 0.065 Uiso 0.4543 1 calc GR . P C 2
H32L H 0.686351 -0.564608 0.769846 0.065 Uiso 0.4543 1 calc GR . P C 2
C325 C 0.7987(3) -0.1686(3) 0.5753(2) 0.0273(5) Uani 0.4543 1 d . U P C 2
C326 C 0.653(2) 0.273(3) 0.2607(17) 0.0382(19) Uani 0.3192 1 d . . P D 2
H32M H 0.623110 0.217086 0.250812 0.057 Uiso 0.3192 1 calc GR . P D 2
H32N H 0.628278 0.345442 0.223206 0.057 Uiso 0.3192 1 calc GR . P D 2
H32O H 0.622068 0.267720 0.322737 0.057 Uiso 0.3192 1 calc GR . P D 2
C327 C 0.7911(10) 0.2555(10) 0.2372(10) 0.0273(5) Uani 0.3192 1 d . U P D 2
H32P H 0.823634 0.304921 0.253631 0.033 Uiso 0.3192 1 calc R . P D 2
H32Q H 0.825383 0.266874 0.173602 0.033 Uiso 0.3192 1 calc R . P D 2
C328 C 0.8145(4) 0.1273(3) 0.2978(2) 0.0367(9) Uani 0.3192 1 d . . P D 2
C221 C 0.755(4) 0.550(3) 0.406(3) 0.0385(13) Uani 0.1612 1 d . U P E 2
H22D H 0.830162 0.582870 0.370998 0.046 Uiso 0.1612 1 calc R . P E 2
H22E H 0.693743 0.609425 0.416420 0.046 Uiso 0.1612 1 calc R . P E 2
C222 C 0.769(3) 0.463(3) 0.496(3) 0.065(2) Uani 0.1612 1 d . U P E 2
H22F H 0.719332 0.487539 0.544240 0.097 Uiso 0.1612 1 calc GR . P E 2
H22G H 0.851473 0.453575 0.497082 0.097 Uiso 0.1612 1 calc GR . P E 2
H22H H 0.746256 0.393946 0.501388 0.097 Uiso 0.1612 1 calc GR . P E 2
C223 C 0.7155(3) 0.4782(3) 0.3535(2) 0.0332(7) Uani 0.1612 1 d . . P E 2

loop_
_atom_site_aniso_label
_atom_site_aniso_U_11
_atom_site_aniso_U_22
_atom_site_aniso_U_33
_atom_site_aniso_U_23
_atom_site_aniso_U_13
_atom_site_aniso_U_12
N201 0.0161(12) 0.0192(12) 0.0216(12) -0.0077(10) -0.0092(10) 0.0016(9)
C201 0.0205(14) 0.0239(16) 0.0210(14) -0.0047(12) -0.0087(11) 0.0002(12)
C202 0.0240(15) 0.0340(17) 0.0233(15) -0.0078(13) -0.0067(12) -0.0033(13)
C203 0.0285(17) 0.0403(19) 0.0252(16) -0.0085(14) -0.0028(13) -0.0036(14)
C204 0.028(2) 0.055(4) 0.034(2) -0.018(3) -0.0084(17) -0.003(3)
C205 0.034(3) 0.110(6) 0.028(2) 0.008(4) -0.012(2) -0.012(4)
C206 0.0138(12) 0.0208(13) 0.0226(13) -0.0084(11) -0.0060(10) -0.0010(10)
C207 0.0251(15) 0.0196(13) 0.0242(14) -0.0055(11) -0.0104(12) -0.0009(11)
C208 0.0234(17) 0.0275(18) 0.0304(18) -0.0064(15) -0.0057(14) -0.0071(14)
C209 0.0281(18) 0.037(2) 0.0267(18) -0.0144(16) -0.0010(14) -0.0046(16)
C210 0.045(2) 0.045(2) 0.0271(18) -0.0152(17) -0.0047(16) -0.0091(18)
C211 0.0180(14) 0.0208(14) 0.0286(16) -0.0097(12) -0.0103(12) 0.0038(11)
C212 0.0253(16) 0.0258(16) 0.0269(16) -0.0113(13) -0.0134(13) 0.0016(12)
C213 0.0262(16) 0.0277(16) 0.0286(16) -0.0164(13) -0.0093(13) 0.0006(13)
C214 0.0175(14) 0.0267(17) 0.0322(17) -0.0125(14) -0.0061(12) 0.0015(12)
C215 0.0223(16) 0.0357(19) 0.050(2) -0.0202(17) -0.0051(14) -0.0006(14)
C216 0.0167(13) 0.0210(13) 0.0237(13) -0.0083(11) -0.0103(11) 0.0004(10)
C217 0.0229(14) 0.0224(14) 0.0352(16) -0.0128(13) -0.0130(12) 0.0030(11)
C218 0.0263(16) 0.0271(16) 0.0283(17) -0.0109(14) -0.0092(13) -0.0019(13)
C219 0.0347(18) 0.0272(16) 0.0341(18) -0.0146(14) -0.0064(14) -0.0056(14)
C220 0.044(2) 0.037(2) 0.057(2) -0.0270(19) 0.0098(18) -0.0103(17)
N301 0.0166(11) 0.0180(11) 0.0219(11) -0.0086(9) -0.0050(9) -0.0001(9)
C301 0.0187(14) 0.0239(14) 0.0211(14) -0.0110(12) -0.0043(11) -0.0002(11)
C302 0.0209(15) 0.0298(18) 0.0274(17) -0.0138(15) -0.0034(13) -0.0045(13)
C303 0.0231(14) 0.0285(15) 0.0227(14) -0.0095(12) -0.0044(11) -0.0054(12)
C304 0.036(2) 0.067(3) 0.040(2) -0.031(2) -0.0070(16) -0.0123(19)
C305 0.052(3) 0.050(2) 0.035(2) -0.0217(19) -0.0107(18) -0.014(2)
C306 0.0144(12) 0.0206(13) 0.0264(14) -0.0100(11) -0.0077(10) 0.0020(10)
C307 0.0211(15) 0.0239(15) 0.0295(16) -0.0135(13) -0.0077(12) -0.0023(12)
C308 0.0270(17) 0.0223(16) 0.0246(17) -0.0101(14) -0.0083(13) -0.0013(13)
C309 0.0291(17) 0.0264(17) 0.0221(16) -0.0101(14) -0.0097(13) -0.0030(14)
C310 0.0309(16) 0.0249(15) 0.0199(14) -0.0065(12) -0.0111(12) -0.0059(12)
C311 0.0172(13) 0.0235(14) 0.0237(14) -0.0112(12) -0.0005(11) -0.0038(11)
C312 0.0290(16) 0.0219(14) 0.0256(14) -0.0087(12) -0.0045(12) -0.0077(12)
C313 0.047(2) 0.039(2) 0.0259(18) -0.0158(16) -0.0129(16) 0.0059(17)
C314 0.0246(14) 0.0240(12) 0.0337(13) -0.0071(10) -0.0123(11) -0.0008(10)
C315 0.029(5) 0.040(2) 0.050(6) -0.018(5) -0.016(4) 0.005(3)
C316 0.0246(14) 0.0240(12) 0.0337(13) -0.0071(10) -0.0123(11) -0.0008(10)
C317 0.023(2) 0.025(3) 0.020(4) -0.009(2) -0.005(3) -0.002(2)
C318 0.027(3) 0.020(3) 0.029(3) -0.004(3) -0.004(3) -0.001(2)
C319 0.039(3) 0.024(3) 0.025(3) -0.003(2) -0.006(2) 0.001(2)
C320 0.063(6) 0.024(4) 0.029(4) -0.007(4) -0.001(4) -0.004(3)
V0AA 0.0129(2) 0.0107(2) 0.0105(2) -0.0027(2) -0.00334(18) -0.00071(19)
O0AA 0.0160(11) 0.0170(12) 0.0183(11) -0.0041(9) -0.0039(9) 0.0003(9)
N101 0.0109(12) 0.0119(13) 0.0111(12) -0.0044(11) -0.0018(9) -0.0009(10)
N102 0.0165(13) 0.0133(13) 0.0105(12) -0.0029(11) -0.0047(10) -0.0003(10)
N103 0.0140(13) 0.0120(13) 0.0133(13) -0.0029(11) -0.0031(10) -0.0018(10)
N104 0.0159(13) 0.0134(13) 0.0136(13) -0.0042(11) -0.0044(10) -0.0027(10)
N105 0.0158(13) 0.0125(13) 0.0132(13) -0.0052(11) -0.0049(10) -0.0016(10)
N106 0.0193(13) 0.0116(12) 0.0113(12) -0.0026(10) -0.0048(10) -0.0013(10)
N107 0.0194(14) 0.0127(13) 0.0152(13) -0.0026(11) -0.0052(11) -0.0034(11)
N108 0.0130(12) 0.0149(14) 0.0161(14) -0.0070(12) -0.0035(10) -0.0017(10)
C101 0.0135(14) 0.0105(14) 0.0136(15) -0.0032(12) -0.0052(12) 0.0003(11)
C102 0.0092(13) 0.0136(15) 0.0132(15) -0.0050(12) -0.0013(11) -0.0016(11)
C103 0.0131(14) 0.0133(15) 0.0116(14) -0.0055(12) -0.0040(11) 0.0016(12)
C104 0.0133(14) 0.0105(14) 0.0097(14) -0.0021(12) -0.0035(11) 0.0007(11)
C105 0.0135(15) 0.0126(15) 0.0148(15) -0.0052(13) -0.0043(12) 0.0003(12)
C106 0.0142(14) 0.0147(16) 0.0128(15) -0.0048(13) -0.0026(12) -0.0011(12)
C107 0.0136(14) 0.0144(15) 0.0147(15) -0.0066(13) -0.0035(11) -0.0005(12)
C108 0.0144(14) 0.0155(15) 0.0143(15) -0.0065(13) -0.0036(11) 0.0004(12)
C109 0.0142(14) 0.0153(15) 0.0123(14) -0.0046(12) -0.0022(11) 0.0004(11)
C110 0.0152(14) 0.0165(16) 0.0132(14) -0.0045(12) -0.0027(11) 0.0000(12)
C111 0.0163(15) 0.0143(16) 0.0138(15) -0.0034(13) -0.0020(12) -0.0017(12)
C112 0.0167(15) 0.0135(15) 0.0132(15) -0.0047(13) -0.0030(12) -0.0034(12)
C113 0.0166(15) 0.0144(16) 0.0160(16) -0.0060(13) -0.0039(12) -0.0033(12)
C114 0.0149(15) 0.0141(15) 0.0140(15) -0.0045(13) -0.0037(12) -0.0014(12)
C115 0.0134(14) 0.0163(16) 0.0191(16) -0.0064(14) -0.0058(12) -0.0014(12)
C116 0.0134(14) 0.0131(15) 0.0121(14) -0.0043(12) -0.0030(11) -0.0019(11)
C117 0.0141(14) 0.0141(15) 0.0135(15) -0.0042(13) -0.0052(12) -0.0008(12)
C118 0.0156(15) 0.0174(17) 0.0126(15) -0.0020(13) -0.0044(12) -0.0030(13)
C119 0.0180(16) 0.0141(16) 0.0160(16) -0.0023(13) -0.0062(12) -0.0019(12)
C120 0.0169(15) 0.0122(15) 0.0146(15) -0.0046(13) -0.0046(12) 0.0007(12)
C121 0.0219(17) 0.0164(17) 0.0156(16) -0.0056(14) -0.0051(13) -0.0016(13)
C122 0.0250(18) 0.0152(17) 0.0216(17) -0.0070(14) -0.0064(14) -0.0038(14)
C123 0.0258(18) 0.0227(18) 0.0145(16) -0.0078(14) -0.0069(13) -0.0048(14)
C124 0.0205(16) 0.0217(18) 0.0121(15) -0.0050(14) -0.0044(12) -0.0029(13)
C125 0.0217(15) 0.0180(16) 0.0164(15) -0.0053(13) -0.0068(12) -0.0011(12)
C126 0.0292(18) 0.0207(18) 0.0145(16) 0.0001(14) -0.0083(14) -0.0007(14)
C127 0.0288(19) 0.0143(17) 0.0198(17) 0.0010(14) -0.0080(14) -0.0024(14)
C128 0.0279(18) 0.0121(16) 0.0188(17) -0.0016(14) -0.0074(14) -0.0014(13)
C129 0.0206(16) 0.0116(15) 0.0192(16) -0.0026(13) -0.0066(13) -0.0027(13)
C130 0.0276(18) 0.0142(16) 0.0234(17) -0.0103(14) -0.0051(14) -0.0033(13)
C131 0.0255(17) 0.0221(18) 0.0215(17) -0.0139(15) -0.0084(14) -0.0011(14)
C132 0.0186(15) 0.0155(16) 0.0156(16) -0.0046(13) -0.0042(12) -0.0048(13)
V1AA 0.0123(2) 0.0111(2) 0.0130(2) -0.0046(2) -0.00348(19) -0.00072(19)
O1AA 0.0157(11) 0.0191(12) 0.0210(12) -0.0095(10) -0.0047(9) 0.0000(9)
N501 0.0161(13) 0.0111(13) 0.0151(13) -0.0048(11) -0.0063(10) -0.0011(10)
N502 0.0143(12) 0.0118(13) 0.0133(13) -0.0042(11) -0.0045(10) -0.0007(10)
N503 0.0170(13) 0.0129(14) 0.0132(13) -0.0043(11) -0.0045(10) -0.0010(11)
N504 0.0139(12) 0.0127(13) 0.0142(13) -0.0051(11) -0.0042(10) -0.0007(10)
N505 0.0138(12) 0.0112(13) 0.0126(13) -0.0041(11) -0.0064(10) 0.0011(10)
N506 0.0173(13) 0.0138(13) 0.0147(13) -0.0048(11) -0.0019(10) -0.0027(10)
N507 0.0164(12) 0.0182(14) 0.0150(13) -0.0054(11) -0.0044(10) -0.0010(10)
N508 0.0165(13) 0.0132(13) 0.0132(13) -0.0041(11) -0.0029(10) -0.0002(10)
C501 0.0129(15) 0.0120(15) 0.0161(16) -0.0047(13) -0.0046(12) 0.0002(12)
C502 0.0147(14) 0.0124(15) 0.0138(15) -0.0020(13) -0.0065(12) -0.0006(12)
C503 0.0144(14) 0.0124(15) 0.0155(15) -0.0045(13) -0.0081(12) 0.0023(12)
C504 0.0120(14) 0.0155(16) 0.0124(15) -0.0056(13) -0.0042(11) 0.0004(12)
C505 0.0107(13) 0.0151(15) 0.0187(16) -0.0082(13) -0.0061(12) 0.0002(11)
C506 0.0137(14) 0.0098(14) 0.0164(15) -0.0050(13) -0.0056(12) 0.0012(11)
C507 0.0145(15) 0.0137(16) 0.0191(16) -0.0061(13) -0.0062(12) -0.0014(12)
C508 0.0135(14) 0.0113(15) 0.0170(16) -0.0032(13) -0.0042(12) -0.0013(12)
C509 0.0147(15) 0.0127(15) 0.0155(16) -0.0014(13) -0.0025(12) -0.0008(12)
C510 0.0170(15) 0.0160(16) 0.0133(15) -0.0023(13) -0.0034(12) -0.0018(12)
C511 0.0178(15) 0.0149(15) 0.0173(15) -0.0031(13) -0.0045(12) -0.0028(12)
C512 0.0156(14) 0.0136(15) 0.0132(14) -0.0030(12) -0.0035(11) -0.0004(11)
C513 0.0154(14) 0.0133(15) 0.0125(15) -0.0042(12) -0.0042(11) -0.0012(11)
C514 0.0154(15) 0.0153(16) 0.0170(16) -0.0063(13) -0.0046(12) 0.0001(12)
C515 0.0159(15) 0.0141(16) 0.0153(16) -0.0068(13) -0.0060(12) 0.0021(12)
C516 0.0133(14) 0.0117(15) 0.0136(15) -0.0049(12) -0.0039(11) 0.0004(11)
C517 0.0187(15) 0.0128(15) 0.0177(16) -0.0057(13) -0.0067(13) -0.0001(12)
C518 0.0217(17) 0.0137(16) 0.0171(16) 0.0005(14) -0.0070(13) -0.0005(13)
C519 0.0194(16) 0.0195(17) 0.0135(15) -0.0036(14) -0.0078(13) 0.0019(13)
C520 0.0169(15) 0.0186(17) 0.0167(16) -0.0080(14) -0.0070(12) 0.0002(13)
C521 0.0162(15) 0.0163(16) 0.0167(16) -0.0074(13) -0.0069(12) 0.0029(12)
C522 0.0240(17) 0.0155(16) 0.0195(16) -0.0089(14) -0.0034(13) -0.0003(13)
C523 0.0248(18) 0.0149(17) 0.0288(19) -0.0086(15) -0.0069(14) -0.0027(13)
C524 0.0229(17) 0.0134(16) 0.0206(17) -0.0055(14) -0.0046(13) -0.0020(13)
C525 0.0240(17) 0.0177(17) 0.0169(16) -0.0038(14) -0.0022(13) -0.0053(14)
C526 0.034(2) 0.0171(18) 0.0213(18) 0.0008(15) -0.0089(15) -0.0036(15)
C527 0.032(2) 0.0212(19) 0.0183(17) 0.0006(15) -0.0116(15) -0.0032(15)
C528 0.0249(16) 0.0188(17) 0.0167(16) -0.0041(14) -0.0060(13) -0.0040(13)
C529 0.0194(16) 0.0159(16) 0.0180(16) -0.0062(14) -0.0083(13) 0.0000(12)
C530 0.0242(18) 0.0248(19) 0.0237(18) -0.0151(16) -0.0075(14) -0.0017(14)
C531 0.0277(19) 0.0196(18) 0.0242(18) -0.0117(16) -0.0074(14) -0.0052(15)
C532 0.0200(16) 0.0129(16) 0.0188(17) -0.0062(14) -0.0053(13) -0.0009(13)
C321 0.023(2) 0.025(3) 0.020(4) -0.009(2) -0.005(3) -0.002(2)
C322 0.034(4) 0.024(3) 0.018(3) -0.006(3) -0.008(3) -0.002(3)
C323 0.033(4) 0.027(4) 0.035(4) -0.012(3) -0.016(3) -0.006(3)
C324 0.068(7) 0.028(5) 0.033(5) -0.007(5) -0.010(6) -0.013(4)
C325 0.0246(14) 0.0240(12) 0.0337(13) -0.0071(10) -0.0123(11) -0.0008(10)
C326 0.029(5) 0.040(2) 0.050(6) -0.018(5) -0.016(4) 0.005(3)
C327 0.0246(14) 0.0240(12) 0.0337(13) -0.0071(10) -0.0123(11) -0.0008(10)
C328 0.047(2) 0.039(2) 0.0259(18) -0.0158(16) -0.0129(16) 0.0059(17)
C221 0.028(2) 0.055(4) 0.034(2) -0.018(3) -0.0084(17) -0.003(3)
C222 0.034(3) 0.110(6) 0.028(2) 0.008(4) -0.012(2) -0.012(4)
C223 0.0285(17) 0.0403(19) 0.0252(16) -0.0085(14) -0.0028(13) -0.0036(14)

loop_
_atom_type_symbol
_atom_type_description
_atom_type_scat_dispersion_real
_atom_type_scat_dispersion_imag
_atom_type_scat_source
C C 0.0033 0.0016 'International Tables Vol C Tables 4.2.6.8 and 6.1.1.4'
H H 0.0000 0.0000 'International Tables Vol C Tables 4.2.6.8 and 6.1.1.4'
N N 0.0061 0.0033 'International Tables Vol C Tables 4.2.6.8 and 6.1.1.4'
O O 0.0106 0.0060 'International Tables Vol C Tables 4.2.6.8 and 6.1.1.4'
V V 0.3005 0.5294 'International Tables Vol C Tables 4.2.6.8 and 6.1.1.4'

loop_
_exptl_crystal_face_index_h
_exptl_crystal_face_index_k
_exptl_crystal_face_index_l
_exptl_crystal_face_perp_dist
0 1 0 0.0984
-3 -5 0 0.0677
5 -1 -3 0.0361
-5 0 2 0.0378
2 2 5 0.1775
-2 -2 -5 0.1881
5 1 3 0.1078

loop_
_geom_angle_atom_site_label_1
_geom_angle_atom_site_label_2
_geom_angle_atom_site_label_3
_geom_angle
C206 N201 C201 107.4(2)
C206 N201 C216 109.8(2)
C211 N201 C201 111.0(2)
C211 N201 C206 110.7(2)
C211 N201 C216 107.8(2)
C216 N201 C201 110.2(2)
N201 C201 H20A 108.5
N201 C201 H20B 108.5
H20A C201 H20B 107.5
C202 C201 N201 115.1(2)
C202 C201 H20A 108.5
C202 C201 H20B 108.5
C201 C202 H20C 109.4
C201 C202 H20D 109.4
C201 C202 C203 111.2(3)
H20C C202 H20D 108.0
C203 C202 H20C 109.4
C203 C202 H20D 109.4
C202 C203 H20E 108.1
C202 C203 H20F 108.1
H20E C203 H20F 107.3
C204 C203 C202 116.9(3)
C204 C203 H20E 108.1
C204 C203 H20F 108.1
C203 C204 H20G 109.2
C203 C204 H20H 109.2
C203 C204 C205 112.2(4)
H20G C204 H20H 107.9
C205 C204 H20G 109.2
C205 C204 H20H 109.2
C204 C205 H20I 109.5
C204 C205 H20J 109.5
C204 C205 H20K 109.5
H20I C205 H20J 109.5
H20I C205 H20K 109.5
H20J C205 H20K 109.5
N201 C206 H20L 108.2
N201 C206 H20M 108.2
N201 C206 C207 116.4(2)
H20L C206 H20M 107.3
C207 C206 H20L 108.2
C207 C206 H20M 108.2
C206 C207 H20N 109.8
C206 C207 H20O 109.8
C206 C207 C208 109.5(3)
H20N C207 H20O 108.2
C208 C207 H20N 109.8
C208 C207 H20O 109.8
C207 C208 H20P 108.6
C207 C208 H20Q 108.6
H20P C208 H20Q 107.6
C209 C208 C207 114.5(3)
C209 C208 H20P 108.6
C209 C208 H20Q 108.6
C208 C209 H20R 108.6
C208 C209 H20S 108.6
C208 C209 C210 114.6(3)
H20R C209 H20S 107.6
C210 C209 H20R 108.6
C210 C209 H20S 108.6
C209 C210 H21A 109.5
C209 C210 H21B 109.5
C209 C210 H21C 109.5
H21A C210 H21B 109.5
H21A C210 H21C 109.5
H21B C210 H21C 109.5
N201 C211 H21D 108.6
N201 C211 H21E 108.6
N201 C211 C212 114.8(2)
H21D C211 H21E 107.5
C212 C211 H21D 108.6
C212 C211 H21E 108.6
C211 C212 H21F 109.6
C211 C212 H21G 109.6
C211 C212 C213 110.1(2)
H21F C212 H21G 108.2
C213 C212 H21F 109.6
C213 C212 H21G 109.6
C212 C213 H21H 108.4
C212 C213 H21I 108.4
H21H C213 H21I 107.5
C214 C213 C212 115.4(3)
C214 C213 H21H 108.4
C214 C213 H21I 108.4
C213 C214 H21J 108.7
C213 C214 H21K 108.7
C213 C214 C215 114.1(3)
H21J C214 H21K 107.6
C215 C214 H21J 108.7
C215 C214 H21K 108.7
C214 C215 H21L 109.5
C214 C215 H21M 109.5
C214 C215 H21N 109.5
H21L C215 H21M 109.5
H21L C215 H21N 109.5
H21M C215 H21N 109.5
N201 C216 H21O 108.4
N201 C216 H21P 108.4
H21O C216 H21P 107.5
C217 C216 N201 115.3(2)
C217 C216 H21O 108.4
C217 C216 H21P 108.4
C216 C217 H21Q 109.4
C216 C217 H21R 109.4
C216 C217 C218 111.1(2)
H21Q C217 H21R 108.0
C218 C217 H21Q 109.4
C218 C217 H21R 109.4
C217 C218 H21S 108.9
C217 C218 H21T 108.9
H21S C218 H21T 107.7
C219 C218 C217 113.4(3)
C219 C218 H21S 108.9
C219 C218 H21T 108.9
C218 C219 H21U 108.8
C218 C219 H21V 108.8
H21U C219 H21V 107.7
C220 C219 C218 113.8(3)
C220 C219 H21U 108.8
C220 C219 H21V 108.8
C219 C220 H22A 109.5
C219 C220 H22B 109.5
C219 C220 H22C 109.5
H22A C220 H22B 109.5
H22A C220 H22C 109.5
H22B C220 H22C 109.5
C301 N301 C306 106.2(2)
C301 N301 C311 111.2(2)
C301 N301 C316 111.4(2)
C306 N301 C316 110.9(2)
C311 N301 C306 111.6(2)
C311 N301 C316 105.7(2)
N301 C301 H30A 108.1
N301 C301 H30B 108.1
N301 C301 C302 116.8(2)
H30A C301 H30B 107.3
C302 C301 H30A 108.1
C302 C301 H30B 108.1
C301 C302 H30C 110.0
C301 C302 H30D 110.0
C301 C302 C303 108.5(3)
H30C C302 H30D 108.4
C303 C302 H30C 110.0
C303 C302 H30D 110.0
C302 C303 H30E 108.6
C302 C303 H30F 108.6
H30E C303 H30F 107.6
C304 C303 C302 114.5(3)
C304 C303 H30E 108.6
C304 C303 H30F 108.6
C303 C304 H30G 109.1
C303 C304 H30H 109.1
C303 C304 C305 112.6(3)
H30G C304 H30H 107.8
C305 C304 H30G 109.1
C305 C304 H30H 109.1
C304 C305 H30I 109.5
C304 C305 H30J 109.5
C304 C305 H30K 109.5
H30I C305 H30J 109.5
H30I C305 H30K 109.5
H30J C305 H30K 109.5
N301 C306 H30L 108.2
N301 C306 H30M 108.2
H30L C306 H30M 107.3
C307 C306 N301 116.4(2)
C307 C306 H30L 108.2
C307 C306 H30M 108.2
C306 C307 H30N 109.9
C306 C307 H30O 109.9
C306 C307 C308 109.1(3)
H30N C307 H30O 108.3
C308 C307 H30N 109.9
C308 C307 H30O 109.9
C307 C308 H30P 109.1
C307 C308 H30Q 109.1
C307 C308 C309 112.3(3)
H30P C308 H30Q 107.9
C309 C308 H30P 109.1
C309 C308 H30Q 109.1
C308 C309 H30R 109.0
C308 C309 H30S 109.0
H30R C309 H30S 107.8
C310 C309 C308 112.9(3)
C310 C309 H30R 109.0
C310 C309 H30S 109.0
C309 C310 H31A 109.5
C309 C310 H31B 109.5
C309 C310 H31C 109.5
H31A C310 H31B 109.5
H31A C310 H31C 109.5
H31B C310 H31C 109.5
N301 C311 H31D 108.3
N301 C311 H31E 108.3
N301 C311 C312 116.0(2)
H31D C311 H31E 107.4
C312 C311 H31D 108.3
C312 C311 H31E 108.3
C311 C312 H31F 109.3
C311 C312 H31G 109.3
H31F C312 H31G 107.9
C313 C312 C311 111.7(3)
C313 C312 H31F 109.3
C313 C312 H31G 109.3
C312 C313 H31H 108.5
C312 C313 H31I 108.5
H31H C313 H31I 107.5
C314 C313 C312 114.9(4)
C314 C313 H31H 108.5
C314 C313 H31I 108.5
C313 C314 H31J 108.2
C313 C314 H31K 108.2
C313 C314 C315 116.2(6)
H31J C314 H31K 107.4
C315 C314 H31J 108.2
C315 C314 H31K 108.2
C314 C315 H31L 109.5
C314 C315 H31M 109.5
C314 C315 H31N 109.5
H31L C315 H31M 109.5
H31L C315 H31N 109.5
H31M C315 H31N 109.5
N301 C316 H31O 107.6
N301 C316 H31P 107.6
H31O C316 H31P 107.0
C317 C316 N301 118.9(5)
C317 C316 H31O 107.6
C317 C316 H31P 107.6
C316 C317 H31Q 109.6
C316 C317 H31R 109.6
C316 C317 C318 110.3(6)
H31Q C317 H31R 108.1
C318 C317 H31Q 109.6
C318 C317 H31R 109.6
C317 C318 H31S 108.8
C317 C318 H31T 108.8
H31S C318 H31T 107.7
C319 C318 C317 113.9(6)
C319 C318 H31S 108.8
C319 C318 H31T 108.8
C318 C319 H31U 109.1
C318 C319 H31V 109.1
C318 C319 C320 112.6(6)
H31U C319 H31V 107.8
C320 C319 H31U 109.1
C320 C319 H31V 109.1
C319 C320 H32A 109.5
C319 C320 H32B 109.5
C319 C320 H32C 109.5
H32A C320 H32B 109.5
H32A C320 H32C 109.5
H32B C320 H32C 109.5
O0AA V0AA N101 105.65(11)
O0AA V0AA N102 105.83(11)
O0AA V0AA N103 106.26(11)
O0AA V0AA N104 106.24(11)
N101 V0AA N103 148.09(10)
N102 V0AA N101 85.49(10)
N102 V0AA N103 85.53(10)
N104 V0AA N101 85.50(10)
N104 V0AA N102 147.92(11)
N104 V0AA N103 86.06(10)
C101 N101 V0AA 126.4(2)
C101 N101 C104 107.7(2)
C104 N101 V0AA 124.3(2)
C105 N102 V0AA 124.5(2)
C105 N102 C108 108.0(3)
C108 N102 V0AA 125.6(2)
C109 N103 V0AA 126.6(2)
C112 N103 V0AA 125.2(2)
C112 N103 C109 107.7(3)
C113 N104 V0AA 125.0(2)
C116 N104 V0AA 127.5(2)
C116 N104 C113 107.2(3)
C105 N105 C104 121.8(3)
C108 N106 C109 122.3(3)
C113 N107 C112 122.3(3)
C116 N108 C101 122.0(3)
N101 C101 C102 109.8(3)
N108 C101 N101 127.7(3)
N108 C101 C102 122.5(3)
C103 C102 C101 106.7(3)
C117 C102 C101 132.5(3)
C117 C102 C103 120.7(3)
C102 C103 C104 106.2(3)
C120 C103 C102 120.9(3)
C120 C103 C104 132.9(3)
N101 C104 C103 109.6(3)
N105 C104 N101 127.4(3)
N105 C104 C103 122.9(3)
N102 C105 C106 109.6(3)
N105 C105 N102 128.5(3)
N105 C105 C106 121.9(3)
C107 C106 C105 106.7(3)
C121 C106 C105 132.3(3)
C121 C106 C107 121.0(3)
C106 C107 C108 106.8(3)
C124 C107 C106 121.2(3)
C124 C107 C108 132.0(3)
N102 C108 C107 108.8(3)
N106 C108 N102 128.3(3)
N106 C108 C107 122.9(3)
N103 C109 C110 109.2(3)
N106 C109 N103 127.3(3)
N106 C109 C110 123.5(3)
C111 C110 C109 106.9(3)
C111 C110 C125 120.4(3)
C125 C110 C109 132.7(3)
C110 C111 C112 106.5(3)
C110 C111 C128 121.1(3)
C128 C111 C112 132.4(3)
N103 C112 C111 109.7(3)
N107 C112 N103 127.4(3)
N107 C112 C111 122.8(3)
N104 C113 C114 109.3(3)
N107 C113 N104 128.4(3)
N107 C113 C114 122.1(3)
C115 C114 C113 106.7(3)
C129 C114 C113 131.1(3)
C129 C114 C115 122.1(3)
C114 C115 C116 106.9(3)
C114 C115 C132 120.9(3)
C132 C115 C116 132.1(3)
N104 C116 C115 109.7(3)
N108 C116 N104 127.8(3)
N108 C116 C115 122.5(3)
C102 C117 H117 121.0
C118 C117 C102 118.0(3)
C118 C117 H117 121.0
C117 C118 H118 119.6
C117 C118 C119 120.8(3)
C119 C118 H118 119.6
C118 C119 H119 119.2
C120 C119 C118 121.6(3)
C120 C119 H119 119.2
C103 C120 H120 121.0
C119 C120 C103 118.0(3)
C119 C120 H120 121.0
C106 C121 H121 121.0
C122 C121 C106 118.0(3)
C122 C121 H121 121.0
C121 C122 H122 119.4
C121 C122 C123 121.1(3)
C123 C122 H122 119.4
C122 C123 H123 119.4
C124 C123 C122 121.1(3)
C124 C123 H123 119.4
C107 C124 H124 121.3
C123 C124 C107 117.5(3)
C123 C124 H124 121.3
C110 C125 H125 121.1
C126 C125 C110 117.9(3)
C126 C125 H125 121.1
C125 C126 H126 119.2
C125 C126 C127 121.6(3)
C127 C126 H126 119.2
C126 C127 H127 119.4
C128 C127 C126 121.2(3)
C128 C127 H127 119.4
C111 C128 H128 121.1
C127 C128 C111 117.8(3)
C127 C128 H128 121.1
C114 C129 H129 121.4
C130 C129 C114 117.2(3)
C130 C129 H129 121.4
C129 C130 H130 119.2
C129 C130 C131 121.5(3)
C131 C130 H130 119.2
C130 C131 H131 119.3
C130 C131 C132 121.5(3)
C132 C131 H131 119.3
C115 C132 H132 121.6
C131 C132 C115 116.8(3)
C131 C132 H132 121.6
O1AA V1AA N501 105.17(11)
O1AA V1AA N502 106.14(11)
O1AA V1AA N503 105.79(11)
O1AA V1AA N504 105.94(11)
N501 V1AA N502 85.75(10)
N501 V1AA N503 149.04(11)
N501 V1AA N504 85.77(10)
N502 V1AA N504 147.91(11)
N503 V1AA N502 86.10(10)
N503 V1AA N504 85.45(10)
C501 N501 V1AA 124.7(2)
C501 N501 C504 107.8(3)
C504 N501 V1AA 125.9(2)
C505 N502 V1AA 126.6(2)
C508 N502 V1AA 124.5(2)
C508 N502 C505 108.0(3)
C509 N503 V1AA 125.4(2)
C509 N503 C512 107.6(3)
C512 N503 V1AA 126.7(2)
C513 N504 V1AA 126.3(2)
C513 N504 C516 107.5(3)
C516 N504 V1AA 125.1(2)
C504 N505 C505 122.4(3)
C509 N506 C508 121.9(3)
C512 N507 C513 121.8(3)
C501 N508 C516 122.3(3)
N501 C501 C502 109.0(3)
N508 C501 N501 128.2(3)
N508 C501 C502 122.7(3)
C503 C502 C501 107.1(3)
C503 C502 C517 121.0(3)
C517 C502 C501 131.8(3)
C502 C503 C504 106.9(3)
C502 C503 C520 121.7(3)
C520 C503 C504 131.4(3)
N501 C504 C503 109.0(3)
N505 C504 N501 128.2(3)
N505 C504 C503 122.8(3)
N502 C505 C506 109.1(3)
N505 C505 N502 127.1(3)
N505 C505 C506 123.8(3)
C507 C506 C505 106.5(3)
C521 C506 C505 133.0(3)
C521 C506 C507 120.5(3)
C506 C507 C508 107.0(3)
C524 C507 C506 121.1(3)
C524 C507 C508 131.8(3)
N502 C508 C507 109.2(3)
N506 C508 N502 128.2(3)
N506 C508 C507 122.3(3)
N503 C509 C510 109.2(3)
N506 C509 N503 128.5(3)
N506 C509 C510 122.3(3)
C511 C510 C509 107.3(3)
C525 C510 C509 131.2(3)
C525 C510 C511 121.5(3)
C510 C511 C512 106.5(3)
C528 C511 C510 121.4(3)
C528 C511 C512 132.0(3)
N503 C512 C511 109.4(3)
N507 C512 N503 128.2(3)
N507 C512 C511 122.3(3)
N504 C513 C514 109.9(3)
N507 C513 N504 127.4(3)
N507 C513 C514 122.6(3)
C515 C514 C513 106.7(3)
C529 C514 C513 132.8(3)
C529 C514 C515 120.6(3)
C514 C515 C516 107.0(3)
C532 C515 C514 121.3(3)
C532 C515 C516 131.7(3)
N504 C516 C515 108.9(3)
N508 C516 N504 127.2(3)
N508 C516 C515 123.9(3)
C502 C517 H517 121.2
C518 C517 C502 117.5(3)
C518 C517 H517 121.2
C517 C518 H518 119.5
C517 C518 C519 121.1(3)
C519 C518 H518 119.5
C518 C519 H519 119.2
C520 C519 C518 121.5(3)
C520 C519 H519 119.2
C503 C520 H520 121.4
C519 C520 C503 117.2(3)
C519 C520 H520 121.4
C506 C521 H521 120.8
C522 C521 C506 118.3(3)
C522 C521 H521 120.8
C521 C522 H522 119.3
C521 C522 C523 121.4(3)
C523 C522 H522 119.3
C522 C523 H523 119.8
C524 C523 C522 120.5(3)
C524 C523 H523 119.8
C507 C524 H524 120.9
C523 C524 C507 118.1(3)
C523 C524 H524 120.9
C510 C525 H525 121.4
C526 C525 C510 117.3(3)
C526 C525 H525 121.4
C525 C526 H526 119.4
C525 C526 C527 121.3(3)
C527 C526 H526 119.4
C526 C527 H527 119.4
C526 C527 C528 121.1(3)
C528 C527 H527 119.4
C511 C528 C527 117.4(3)
C511 C528 H528 121.3
C527 C528 H528 121.3
C514 C529 H529 121.0
C530 C529 C514 118.0(3)
C530 C529 H529 121.0
C529 C530 H530 119.3
C529 C530 C531 121.3(3)
C531 C530 H530 119.3
C530 C531 H531 119.3
C532 C531 C530 121.5(3)
C532 C531 H531 119.3
C515 C532 H532 121.3
C531 C532 C515 117.3(3)
C531 C532 H532 121.3
H32D C321 H32E 108.2
C322 C321 H32D 109.8
C322 C321 H32E 109.8
C322 C321 C325 109.4(8)
C325 C321 H32D 109.8
C325 C321 H32E 109.8
C321 C322 H32F 108.5
C321 C322 H32G 108.5
C321 C322 C323 115.1(7)
H32F C322 H32G 107.5
C323 C322 H32F 108.5
C323 C322 H32G 108.5
C322 C323 H32H 109.6
C322 C323 H32I 109.6
C322 C323 C324 110.5(7)
H32H C323 H32I 108.1
C324 C323 H32H 109.6
C324 C323 H32I 109.6
C323 C324 H32J 109.5
C323 C324 H32K 109.5
C323 C324 H32L 109.5
H32J C324 H32K 109.5
H32J C324 H32L 109.5
H32K C324 H32L 109.5
H32M C326 H32N 109.5
H32M C326 H32O 109.5
H32N C326 H32O 109.5
C327 C326 H32M 109.5
C327 C326 H32N 109.5
C327 C326 H32O 109.5
C326 C327 H32P 111.4
C326 C327 H32Q 111.4
C326 C327 C328 102.0(14)
H32P C327 H32Q 109.2
C328 C327 H32P 111.4
C328 C327 H32Q 111.4
H22D C221 H22E 108.9
C222 C221 H22D 110.9
C222 C221 H22E 110.9
C222 C221 C223 104(3)
C223 C221 H22D 110.9
C223 C221 H22E 110.9
C221 C222 H22F 109.5
C221 C222 H22G 109.5
C221 C222 H22H 109.5
H22F C222 H22G 109.5
H22F C222 H22H 109.5
H22G C222 H22H 109.5

loop_
_geom_bond_atom_site_label_1
_geom_bond_atom_site_label_2
_geom_bond_distance
N201 C201 1.538(4)
N201 C206 1.520(3)
N201 C211 1.517(4)
N201 C216 1.526(3)
C201 H20A 0.9700
C201 H20B 0.9700
C201 C202 1.520(4)
C202 H20C 0.9700
C202 H20D 0.9700
C202 C203 1.542(4)
C203 H20E 0.9700
C203 H20F 0.9700
C203 C204 1.479(7)
C204 H20G 0.9700
C204 H20H 0.9700
C204 C205 1.557(8)
C205 H20I 0.9600
C205 H20J 0.9600
C205 H20K 0.9600
C206 H20L 0.9700
C206 H20M 0.9700
C206 C207 1.530(4)
C207 H20N 0.9700
C207 H20O 0.9700
C207 C208 1.541(5)
C208 H20P 0.9700
C208 H20Q 0.9700
C208 C209 1.520(5)
C209 H20R 0.9700
C209 H20S 0.9700
C209 C210 1.530(5)
C210 H21A 0.9600
C210 H21B 0.9600
C210 H21C 0.9600
C211 H21D 0.9700
C211 H21E 0.9700
C211 C212 1.529(4)
C212 H21F 0.9700
C212 H21G 0.9700
C212 C213 1.542(4)
C213 H21H 0.9700
C213 H21I 0.9700
C213 C214 1.522(5)
C214 H21J 0.9700
C214 H21K 0.9700
C214 C215 1.523(4)
C215 H21L 0.9600
C215 H21M 0.9600
C215 H21N 0.9600
C216 H21O 0.9700
C216 H21P 0.9700
C216 C217 1.522(4)
C217 H21Q 0.9700
C217 H21R 0.9700
C217 C218 1.529(4)
C218 H21S 0.9700
C218 H21T 0.9700
C218 C219 1.525(4)
C219 H21U 0.9700
C219 H21V 0.9700
C219 C220 1.524(5)
C220 H22A 0.9600
C220 H22B 0.9600
C220 H22C 0.9600
N301 C301 1.520(4)
N301 C306 1.528(3)
N301 C311 1.527(3)
N301 C316 1.531(4)
C301 H30A 0.9700
C301 H30B 0.9700
C301 C302 1.521(4)
C302 H30C 0.9700
C302 H30D 0.9700
C302 C303 1.528(4)
C303 H30E 0.9700
C303 H30F 0.9700
C303 C304 1.516(4)
C304 H30G 0.9700
C304 H30H 0.9700
C304 C305 1.523(5)
C305 H30I 0.9600
C305 H30J 0.9600
C305 H30K 0.9600
C306 H30L 0.9700
C306 H30M 0.9700
C306 C307 1.526(4)
C307 H30N 0.9700
C307 H30O 0.9700
C307 C308 1.540(5)
C308 H30P 0.9700
C308 H30Q 0.9700
C308 C309 1.544(5)
C309 H30R 0.9700
C309 H30S 0.9700
C309 C310 1.532(4)
C310 H31A 0.9600
C310 H31B 0.9600
C310 H31C 0.9600
C311 H31D 0.9700
C311 H31E 0.9700
C311 C312 1.533(4)
C312 H31F 0.9700
C312 H31G 0.9700
C312 C313 1.531(4)
C313 H31H 0.9700
C313 H31I 0.9700
C313 C314 1.516(7)
C314 H31J 0.9700
C314 H31K 0.9700
C314 C315 1.532(11)
C315 H31L 0.9600
C315 H31M 0.9600
C315 H31N 0.9600
C316 H31O 0.9700
C316 H31P 0.9700
C316 C317 1.448(11)
C317 H31Q 0.9700
C317 H31R 0.9700
C317 C318 1.562(12)
C318 H31S 0.9700
C318 H31T 0.9700
C318 C319 1.501(8)
C319 H31U 0.9700
C319 H31V 0.9700
C319 C320 1.532(11)
C320 H32A 0.9600
C320 H32B 0.9600
C320 H32C 0.9600
V0AA O0AA 1.610(2)
V0AA N101 2.041(3)
V0AA N102 2.038(3)
V0AA N103 2.046(3)
V0AA N104 2.029(3)
N101 C101 1.382(4)
N101 C104 1.384(4)
N102 C105 1.387(4)
N102 C108 1.396(4)
N103 C109 1.384(4)
N103 C112 1.383(4)
N104 C113 1.397(4)
N104 C116 1.391(4)
N105 C104 1.352(4)
N105 C105 1.324(4)
N106 C108 1.311(4)
N106 C109 1.357(4)
N107 C112 1.356(4)
N107 C113 1.313(4)
N108 C101 1.352(4)
N108 C116 1.324(4)
C101 C102 1.437(4)
C102 C103 1.416(4)
C102 C117 1.407(4)
C103 C104 1.448(4)
C103 C120 1.397(4)
C105 C106 1.458(4)
C106 C107 1.408(4)
C106 C121 1.397(4)
C107 C108 1.468(4)
C107 C124 1.402(4)
C109 C110 1.438(4)
C110 C111 1.411(4)
C110 C125 1.420(5)
C111 C112 1.432(4)
C111 C128 1.414(4)
C113 C114 1.463(4)
C114 C115 1.398(4)
C114 C129 1.393(4)
C115 C116 1.456(4)
C115 C132 1.407(4)
C117 H117 0.9300
C117 C118 1.392(4)
C118 H118 0.9300
C118 C119 1.412(4)
C119 H119 0.9300
C119 C120 1.390(4)
C120 H120 0.9300
C121 H121 0.9300
C121 C122 1.388(4)
C122 H122 0.9300
C122 C123 1.416(5)
C123 H123 0.9300
C123 C124 1.395(4)
C124 H124 0.9300
C125 H125 0.9300
C125 C126 1.376(5)
C126 H126 0.9300
C126 C127 1.423(5)
C127 H127 0.9300
C127 C128 1.380(5)
C128 H128 0.9300
C129 H129 0.9300
C129 C130 1.388(5)
C130 H130 0.9300
C130 C131 1.401(5)
C131 H131 0.9300
C131 C132 1.406(4)
C132 H132 0.9300
V1AA O1AA 1.605(2)
V1AA N501 2.030(3)
V1AA N502 2.040(3)
V1AA N503 2.036(3)
V1AA N504 2.042(3)
N501 C501 1.392(4)
N501 C504 1.396(4)
N502 C505 1.394(4)
N502 C508 1.381(4)
N503 C509 1.392(4)
N503 C512 1.396(4)
N504 C513 1.384(4)
N504 C516 1.398(4)
N505 C504 1.318(4)
N505 C505 1.348(4)
N506 C508 1.348(4)
N506 C509 1.315(4)
N507 C512 1.314(4)
N507 C513 1.365(4)
N508 C501 1.316(4)
N508 C516 1.349(4)
C501 C502 1.464(4)
C502 C503 1.394(4)
C502 C517 1.408(4)
C503 C504 1.466(4)
C503 C520 1.400(4)
C505 C506 1.444(4)
C506 C507 1.412(4)
C506 C521 1.405(4)
C507 C508 1.442(4)
C507 C524 1.405(4)
C509 C510 1.466(5)
C510 C511 1.398(4)
C510 C525 1.395(5)
C511 C512 1.468(4)
C511 C528 1.386(5)
C513 C514 1.433(4)
C514 C515 1.410(4)
C514 C529 1.409(4)
C515 C516 1.442(4)
C515 C532 1.409(4)
C517 H517 0.9300
C517 C518 1.390(4)
C518 H518 0.9300
C518 C519 1.408(5)
C519 H519 0.9300
C519 C520 1.392(5)
C520 H520 0.9300
C521 H521 0.9300
C521 C522 1.376(4)
C522 H522 0.9300
C522 C523 1.430(5)
C523 H523 0.9300
C523 C524 1.386(5)
C524 H524 0.9300
C525 H525 0.9300
C525 C526 1.394(5)
C526 H526 0.9300
C526 C527 1.398(5)
C527 H527 0.9300
C527 C528 1.403(5)
C528 H528 0.9300
C529 H529 0.9300
C529 C530 1.389(4)
C530 H530 0.9300
C530 C531 1.407(5)
C531 H531 0.9300
C531 C532 1.395(4)
C532 H532 0.9300
C321 H32D 0.9700
C321 H32E 0.9700
C321 C322 1.534(16)
C321 C325 1.644(13)
C322 H32F 0.9700
C322 H32G 0.9700
C322 C323 1.543(10)
C323 H32H 0.9700
C323 H32I 0.9700
C323 C324 1.551(13)
C324 H32J 0.9600
C324 H32K 0.9600
C324 H32L 0.9600
C326 H32M 0.9600
C326 H32N 0.9600
C326 H32O 0.9600
C326 C327 1.54(3)
C327 H32P 0.9700
C327 H32Q 0.9700
C327 C328 1.611(13)
C221 H22D 0.9700
C221 H22E 0.9700
C221 C222 1.52(5)
C221 C223 1.72(4)
C222 H22F 0.9600
C222 H22G 0.9600
C222 H22H 0.9600

loop_
_exptl_oxdiff_crystal_face_indexfrac_h
_exptl_oxdiff_crystal_face_indexfrac_k
_exptl_oxdiff_crystal_face_indexfrac_l
_exptl_oxdiff_crystal_face_x
_exptl_oxdiff_crystal_face_y
_exptl_oxdiff_crystal_face_z
0.0001 0.9979 -0.0003 0.0030 -0.0589 0.0007
-2.9944 -4.9912 -0.0049 0.1672 0.2847 -0.0559
4.9908 -0.9934 -2.9818 -0.3808 0.0212 -0.0232
-4.9905 -0.0040 1.9845 0.3532 0.0197 -0.0142
1.9942 1.9948 4.9911 0.0073 -0.0219 0.2198
-1.9942 -1.9948 -4.9911 -0.0073 0.0219 -0.2198
4.9887 0.9997 3.0026 -0.2273 0.0108 0.1983

loop_
_twin_individual_id
_twin_individual_mass_fraction_refined
1 0.926(15)
2 0.074(15)
